data_7107340
loop_
_publ_author_name
'Alfredo Medina-Molner'
'Bernhard Spingler'

_publ_section_title
;
 When two metal centres are needed instead of one: exclusive induction of
 Z-DNA by dinuclear metal complexes
;
_journal_name_full Chem.Commun.
_journal_page_first 1961
_journal_paper_doi 10.1039/c2cc16483c
_journal_volume 48
_journal_year 2012
_chemical_formula_sum 'C25 H50 F12 N6 O12 S4'
_chemical_formula_weight 982.95
_chemical_name_systematic
;
?
;
_space_group_IT_number 2
_symmetry_cell_setting triclinic
_symmetry_space_group_name_Hall '-P 1'
_symmetry_space_group_name_H-M 'P -1'
_atom_sites_solution_hydrogens geom
_atom_sites_solution_primary direct
_atom_sites_solution_secondary difmap
_audit_creation_method SHELXL-97
_cell_angle_alpha 91.857(9)
_cell_angle_beta 117.268(8)
_cell_angle_gamma 87.518(9)
_cell_formula_units_Z 2
_cell_length_a 14.5787(11)
_cell_length_b 10.7388(8)
_cell_length_c 15.1058(12)
_cell_measurement_reflns_used 8000
_cell_measurement_temperature 183(2)
_cell_volume 2099.9(3)
_computing_cell_refinement 'IPDS (Stoe, 1999)'
_computing_data_collection 'IPDS (Stoe, 1999)'
_computing_data_reduction 'X-RED (Stoe, 1999)'
_computing_molecular_graphics 'ORTEP-3 (Farrugia, 1997)'
_computing_publication_material 'SHELXL-97 (Sheldrick, 1997)'
_computing_structure_refinement 'SHELXL-97 (Sheldrick, 1997)'
_computing_structure_solution 'SIR-97 (Altomare, 1999)'
_diffrn_ambient_temperature 183(2)
_diffrn_measured_fraction_theta_full 0.922
_diffrn_measured_fraction_theta_max 0.922
_diffrn_measurement_device_type 'Stoe IPDS'
_diffrn_measurement_method '/f oscillation scan'
_diffrn_radiation_monochromator graphite
_diffrn_radiation_source 'fine-focus sealed tube'
_diffrn_radiation_type MoK\a
_diffrn_radiation_wavelength 0.71073
_diffrn_reflns_av_R_equivalents 0.1039
_diffrn_reflns_av_sigmaI/netI 0.0656
_diffrn_reflns_limit_h_max 19
_diffrn_reflns_limit_h_min -19
_diffrn_reflns_limit_k_max 14
_diffrn_reflns_limit_k_min -14
_diffrn_reflns_limit_l_max 20
_diffrn_reflns_limit_l_min -20
_diffrn_reflns_number 36077
_diffrn_reflns_theta_full 28.28
_diffrn_reflns_theta_max 28.28
_diffrn_reflns_theta_min 2.64
_diffrn_standards_interval_count 'every image'
_diffrn_standards_interval_time 13
_diffrn_standards_number 50-200
_exptl_absorpt_coefficient_mu 0.340
_exptl_absorpt_correction_T_max 0.9539
_exptl_absorpt_correction_T_min 0.8932
_exptl_absorpt_correction_type numerical
_exptl_crystal_colour colourless
_exptl_crystal_density_diffrn 1.555
_exptl_crystal_density_method 'not measured'
_exptl_crystal_description block
_exptl_crystal_F_000 1020
_exptl_crystal_size_max 0.33
_exptl_crystal_size_mid 0.25
_exptl_crystal_size_min 0.15
_refine_diff_density_max 1.220
_refine_diff_density_min -0.916
_refine_diff_density_rms 0.082
_refine_ls_extinction_coef 0.023(7)
_refine_ls_extinction_expression Fc^*^=kFc[1+0.001xFc^2^\l^3^/sin(2\q)]^-1/4^
_refine_ls_extinction_method SHELXL
_refine_ls_goodness_of_fit_ref 1.085
_refine_ls_hydrogen_treatment mixed
_refine_ls_matrix_type full
_refine_ls_number_parameters 604
_refine_ls_number_reflns 9617
_refine_ls_number_restraints 135
_refine_ls_restrained_S_all 1.117
_refine_ls_R_factor_all 0.0992
_refine_ls_R_factor_gt 0.0814
_refine_ls_shift/su_max 0.002
_refine_ls_shift/su_mean 0.000
_refine_ls_structure_factor_coef Fsqd
_refine_ls_weighting_details 'calc w=1/[\s^2^(Fo^2^)+(0.1756P)^2^+0.2981P] where P=(Fo^2^+2Fc^2^)/3'
_refine_ls_weighting_scheme calc
_refine_ls_wR_factor_gt 0.2480
_refine_ls_wR_factor_ref 0.2676
_reflns_number_gt 6837
_reflns_number_total 9617
_reflns_threshold_expression >2sigma(I)
_cod_data_source_file c2cc16483c.txt
_cod_data_source_block am090104
_cod_original_sg_symbol_H-M P-1
_cod_database_code 7107340

loop_
_symmetry_equiv_pos_as_xyz
'x, y, z'
'-x, -y, -z'

loop_
_atom_site_label
_atom_site_type_symbol
_atom_site_fract_x
_atom_site_fract_y
_atom_site_fract_z
_atom_site_U_iso_or_equiv
_atom_site_adp_type
_atom_site_occupancy
_atom_site_symmetry_multiplicity
_atom_site_calc_flag
_atom_site_refinement_flags
_atom_site_disorder_assembly
_atom_site_disorder_group
C1 C 0.8434(3) 0.1194(3) 0.6610(2) 0.0494(7) Uani 1 1 d . . .
H1B H 0.8748 0.1103 0.6152 0.059 Uiso 1 1 calc R . .
H1A H 0.7772 0.1670 0.6260 0.059 Uiso 1 1 calc R . .
C2 C 0.8214(3) -0.0103(3) 0.6843(3) 0.0543(7) Uani 1 1 d . . .
H2B H 0.8867 -0.0606 0.7119 0.065 Uiso 1 1 calc R . .
H2A H 0.7733 -0.0507 0.6210 0.065 Uiso 1 1 calc R . .
C3 C 0.7753(3) -0.0141(3) 0.7571(2) 0.0532(7) Uani 1 1 d . . .
H3A H 0.7586 -0.1010 0.7626 0.064 Uiso 1 1 calc R . .
H3B H 0.8270 0.0141 0.8239 0.064 Uiso 1 1 calc R . .
C4 C 0.6400(3) 0.0878(4) 0.7987(3) 0.0575(8) Uani 1 1 d . . .
H4B H 0.6986 0.0877 0.8667 0.069 Uiso 1 1 calc R . .
H4A H 0.5943 0.0195 0.7936 0.069 Uiso 1 1 calc R . .
C5 C 0.5804(3) 0.2121(4) 0.7800(3) 0.0607(8) Uani 1 1 d . . .
H5A H 0.5455 0.2188 0.8230 0.073 Uiso 1 1 calc R . .
H5B H 0.5263 0.2141 0.7099 0.073 Uiso 1 1 calc R . .
C6 C 0.6490(3) 0.3251(4) 0.8007(3) 0.0589(8) Uani 1 1 d . . .
H6A H 0.6063 0.4029 0.7890 0.071 Uiso 1 1 calc R . .
H6B H 0.7021 0.3251 0.8712 0.071 Uiso 1 1 calc R . .
C7 C 0.7768(3) 0.4186(3) 0.7600(2) 0.0518(7) Uani 1 1 d . . .
H7A H 0.8299 0.4099 0.8301 0.062 Uiso 1 1 calc R . .
H7B H 0.7424 0.5018 0.7528 0.062 Uiso 1 1 calc R . .
C8 C 0.8283(3) 0.4080(3) 0.6917(3) 0.0562(8) Uani 1 1 d . . .
H8B H 0.7771 0.3762 0.6260 0.067 Uiso 1 1 calc R . .
H8A H 0.8454 0.4929 0.6817 0.067 Uiso 1 1 calc R . .
C9 C 0.9250(3) 0.3261(3) 0.7261(3) 0.0550(7) Uani 1 1 d . . .
H9B H 0.9805 0.3658 0.7854 0.066 Uiso 1 1 calc R . .
H9A H 0.9468 0.3224 0.6729 0.066 Uiso 1 1 calc R . .
C10 C 1.0178(2) 0.1288(3) 0.8114(2) 0.0505(7) Uani 1 1 d . . .
H10B H 1.0073 0.0517 0.8393 0.061 Uiso 1 1 calc R . .
H10A H 1.0608 0.1837 0.8680 0.061 Uiso 1 1 calc R . .
C11 C 1.0768(3) 0.0947(3) 0.7522(3) 0.0556(7) Uani 1 1 d . . .
H11B H 1.0401 0.0307 0.7006 0.067 Uiso 1 1 calc R . .
H11A H 1.0841 0.1691 0.7192 0.067 Uiso 1 1 calc R . .
C12 C 1.1808(3) 0.0448(4) 0.8266(3) 0.0592(8) Uani 1 1 d . . .
H12A H 1.1705 -0.0153 0.8693 0.071 Uiso 1 1 calc R . .
H12B H 1.2198 0.1147 0.8700 0.071 Uiso 1 1 calc R . .
C13 C 1.2645(3) 0.0696(4) 0.7169(3) 0.0622(9) Uani 1 1 d . . .
H13A H 1.2963 0.1452 0.7566 0.075 Uiso 1 1 calc R . .
H13B H 1.1967 0.0955 0.6623 0.075 Uiso 1 1 calc R . .
C14 C 1.3333(3) 0.0183(4) 0.6703(3) 0.0639(9) Uani 1 1 d . . .
H14A H 1.3392 0.0845 0.6292 0.077 Uiso 1 1 calc R . .
H14B H 1.4033 0.0006 0.7249 0.077 Uiso 1 1 calc R . .
C15 C 1.2970(3) -0.0993(4) 0.6057(3) 0.0618(9) Uani 1 1 d . . .
H15B H 1.2209 -0.1028 0.5770 0.074 Uiso 1 1 calc R . .
H15A H 1.3147 -0.0957 0.5499 0.074 Uiso 1 1 calc R . .
C16 C 1.3035(4) -0.3283(4) 0.6030(3) 0.0724(11) Uani 1 1 d . . .
H16B H 1.3287 -0.3373 0.5523 0.087 Uiso 1 1 calc R . .
H16A H 1.2272 -0.3210 0.5678 0.087 Uiso 1 1 calc R . .
C17 C 1.3375(4) -0.4452(5) 0.6695(4) 0.0819(13) Uani 1 1 d . . .
H17B H 1.3137 -0.5205 0.6266 0.098 Uiso 1 1 calc R . .
H17A H 1.4138 -0.4507 0.7056 0.098 Uiso 1 1 calc R . .
C18 C 1.2950(5) -0.4432(5) 0.7449(4) 0.0904(14) Uani 1 1 d . . .
H18B H 1.2189 -0.4315 0.7104 0.109 Uiso 1 1 calc R . .
H18A H 1.3124 -0.5232 0.7808 0.109 Uiso 1 1 calc R . .
C19 C 1.2844(4) -0.2879(5) 0.8701(3) 0.0781(12) Uani 1 1 d . . .
H19A H 1.2843 -0.3513 0.9161 0.094 Uiso 1 1 calc R . .
H19B H 1.2119 -0.2683 0.8215 0.094 Uiso 1 1 calc R . .
C20 C 1.3339(4) -0.1710(5) 0.9285(3) 0.0773(12) Uani 1 1 d . . .
H20A H 1.4030 -0.1944 0.9823 0.093 Uiso 1 1 calc R . .
H20B H 1.2918 -0.1372 0.9603 0.093 Uiso 1 1 calc R . .
C21 C 1.3461(3) -0.0677(4) 0.8676(3) 0.0662(10) Uani 1 1 d . . .
H21A H 1.3804 0.0028 0.9131 0.079 Uiso 1 1 calc R . .
H21B H 1.3922 -0.0996 0.8396 0.079 Uiso 1 1 calc R . .
C30 C 0.6008(3) -0.3299(4) 0.5645(3) 0.0654(9) Uani 1 1 d . . .
C40 C 0.9391(4) -0.3291(5) 0.5618(4) 0.0787(12) Uani 1 1 d . . .
C50 C 0.6902(7) -0.2984(7) 0.9238(4) 0.121(3) Uani 1 1 d . . .
N1 N 0.9145(2) 0.1932(2) 0.75224(19) 0.0470(6) Uani 1 1 d . . .
H1C H 0.8829 0.1995 0.7935 0.056 Uiso 1 1 calc R . .
N2 N 0.6795(2) 0.0673(3) 0.7236(2) 0.0519(6) Uani 1 1 d . . .
H2C H 0.6926 0.1436 0.7065 0.062 Uiso 1 1 calc R . .
H2D H 0.6283 0.0322 0.6671 0.062 Uiso 1 1 calc R . .
N3 N 0.7002(2) 0.3216(3) 0.7352(2) 0.0501(6) Uani 1 1 d D . .
H3C H 0.656(3) 0.340(4) 0.6704(17) 0.063(11) Uiso 1 1 d D . .
N4 N 1.2463(2) -0.0191(3) 0.7831(2) 0.0536(6) Uani 1 1 d . . .
H4C H 1.2107 -0.0866 0.7443 0.064 Uiso 1 1 calc R . .
N5 N 1.3452(3) -0.2141(3) 0.6639(2) 0.0631(8) Uani 1 1 d D . .
H5C H 1.4147(17) -0.224(4) 0.682(3) 0.063(11) Uiso 1 1 d D . .
N6 N 1.3421(3) -0.3382(4) 0.8167(3) 0.0769(10) Uani 1 1 d . . .
H6C H 1.4067 -0.3644 0.8634 0.092 Uiso 1 1 calc R . .
H6D H 1.3507 -0.2740 0.7826 0.092 Uiso 1 1 calc R . .
O30 O 0.5799(3) -0.1078(3) 0.4995(3) 0.0797(9) Uani 1 1 d . . .
O31 O 0.5400(2) -0.1435(3) 0.63582(18) 0.0617(6) Uani 1 1 d . . .
O32 O 0.42526(19) -0.2164(3) 0.46895(17) 0.0607(6) Uani 1 1 d . . .
O40 O 1.0311(3) -0.2310(3) 0.4718(2) 0.0761(8) Uani 1 1 d . . .
O41 O 0.9294(2) -0.0950(3) 0.5276(2) 0.0744(7) Uani 1 1 d . . .
O42 O 1.0938(2) -0.1866(3) 0.64774(19) 0.0645(7) Uani 1 1 d . . .
O50 O 0.6963(7) -0.3190(7) 1.0893(4) 0.183(4) Uani 1 1 d . . .
O51 O 0.5801(5) -0.1934(7) 0.9865(10) 0.261(6) Uani 1 1 d . . .
O52 O 0.5573(4) -0.4114(5) 0.9491(5) 0.142(2) Uani 1 1 d . . .
F30 F 0.5964(3) -0.3822(3) 0.4819(3) 0.1092(11) Uani 1 1 d . . .
F31 F 0.5643(2) -0.4115(2) 0.6039(2) 0.0900(9) Uani 1 1 d . . .
F32 F 0.70069(19) -0.3134(2) 0.6290(2) 0.0854(8) Uani 1 1 d . . .
F40 F 0.9008(3) -0.3054(3) 0.6248(4) 0.1234(14) Uani 1 1 d . . .
F41 F 1.0007(3) -0.4300(3) 0.5929(3) 0.1029(10) Uani 1 1 d . . .
F42 F 0.8618(3) -0.3600(4) 0.4738(4) 0.1436(17) Uani 1 1 d . . .
F50 F 0.7548(5) -0.2014(5) 0.9527(3) 0.1516(19) Uani 1 1 d . . .
F51 F 0.6492(7) -0.3027(7) 0.8331(3) 0.209(3) Uani 1 1 d . . .
F52 F 0.7474(6) -0.4059(7) 0.9339(6) 0.204(3) Uani 1 1 d . . .
S30 S 0.52848(6) -0.18229(7) 0.53920(5) 0.0473(2) Uani 1 1 d . . .
S40 S 1.00525(7) -0.19511(8) 0.55007(6) 0.0554(3) Uani 1 1 d . . .
S50 S 0.62584(12) -0.31037(17) 0.99555(14) 0.1042(5) Uani 1 1 d . . .
S60 S 1.04843(8) -0.19342(9) 0.96786(6) 0.0592(3) Uani 1 1 d D . .
C60 C 0.9948(9) -0.3463(10) 0.9203(6) 0.117(4) Uani 0.70 1 d PD A 1
F60 F 0.9586(6) -0.3910(7) 0.9774(5) 0.150(2) Uani 0.70 1 d PDU A 1
F61 F 0.9181(6) -0.3402(7) 0.8324(5) 0.152(2) Uani 0.70 1 d PDU A 1
F62 F 1.0738(8) -0.4208(7) 0.9222(6) 0.136(2) Uani 0.70 1 d PDU A 1
O60 O 1.0896(7) -0.1555(6) 0.9067(5) 0.110(2) Uani 0.70 1 d P A 1
O61 O 1.1086(4) -0.2123(5) 1.0704(3) 0.0732(13) Uani 0.70 1 d P A 1
O62 O 0.9552(5) -0.1160(6) 0.9487(4) 0.0960(18) Uani 0.70 1 d P A 1
F65 F 1.0316(10) -0.3273(11) 0.8114(6) 0.115(2) Uani 0.30 1 d PDU A 2
O63 O 1.1475(6) -0.1501(9) 0.9744(6) 0.0584(18) Uani 0.30 1 d PDU A 2
O64 O 1.0604(7) -0.2397(10) 1.0605(6) 0.058(2) Uani 0.30 1 d PDU A 2
C61 C 1.0381(9) -0.3417(11) 0.9000(8) 0.061(3) Uani 0.30 1 d PD A 2
F64 F 0.9603(11) -0.4114(12) 0.8929(10) 0.118(3) Uani 0.30 1 d PDU A 2
F63 F 1.1258(10) -0.4121(12) 0.9561(9) 0.113(3) Uani 0.30 1 d PDU A 2
O65 O 0.9610(8) -0.1346(12) 0.9020(8) 0.075(3) Uani 0.30 1 d PDU A 2

loop_
_atom_site_aniso_label
_atom_site_aniso_U_11
_atom_site_aniso_U_22
_atom_site_aniso_U_33
_atom_site_aniso_U_23
_atom_site_aniso_U_13
_atom_site_aniso_U_12
C1 0.0491(16) 0.0481(15) 0.0484(14) -0.0039(12) 0.0205(12) -0.0008(14)
C2 0.0553(18) 0.0435(15) 0.0586(17) -0.0032(12) 0.0219(14) 0.0017(14)
C3 0.0484(17) 0.0465(15) 0.0573(16) 0.0042(12) 0.0176(13) -0.0016(14)
C4 0.0529(18) 0.065(2) 0.0546(16) 0.0009(14) 0.0242(14) -0.0084(16)
C5 0.0510(18) 0.071(2) 0.0605(18) -0.0049(16) 0.0262(15) -0.0036(17)
C6 0.0544(18) 0.0620(19) 0.0593(18) -0.0078(15) 0.0258(15) 0.0001(17)
C7 0.0538(17) 0.0409(14) 0.0540(16) -0.0004(12) 0.0193(13) 0.0040(14)
C8 0.065(2) 0.0459(15) 0.0552(16) 0.0045(13) 0.0253(15) -0.0017(15)
C9 0.063(2) 0.0457(15) 0.0628(18) -0.0001(13) 0.0338(16) -0.0047(15)
C10 0.0455(15) 0.0527(16) 0.0512(15) -0.0012(12) 0.0208(12) 0.0016(14)
C11 0.0503(17) 0.0588(18) 0.0577(17) -0.0020(14) 0.0255(14) 0.0032(16)
C12 0.0502(17) 0.073(2) 0.0544(17) -0.0036(15) 0.0246(14) 0.0021(17)
C13 0.058(2) 0.064(2) 0.071(2) -0.0063(17) 0.0353(17) -0.0063(18)
C14 0.0550(19) 0.075(2) 0.071(2) -0.0057(18) 0.0367(17) -0.0087(18)
C15 0.0506(17) 0.080(2) 0.0593(18) -0.0056(17) 0.0296(15) -0.0041(18)
C16 0.073(2) 0.081(3) 0.073(2) -0.020(2) 0.042(2) -0.014(2)
C17 0.091(3) 0.073(3) 0.091(3) -0.017(2) 0.050(3) -0.011(2)
C18 0.106(4) 0.078(3) 0.102(3) -0.008(3) 0.059(3) -0.019(3)
C19 0.081(3) 0.091(3) 0.076(2) 0.022(2) 0.048(2) 0.017(3)
C20 0.068(2) 0.105(3) 0.0576(19) 0.011(2) 0.0289(18) 0.029(3)
C21 0.0449(17) 0.088(3) 0.0561(18) -0.0106(17) 0.0158(14) 0.0068(19)
C30 0.058(2) 0.0506(18) 0.083(2) 0.0040(17) 0.0284(18) 0.0047(17)
C40 0.076(3) 0.069(2) 0.099(3) -0.006(2) 0.046(2) -0.017(2)
C50 0.176(7) 0.113(5) 0.075(3) -0.024(3) 0.058(4) -0.032(5)
N1 0.0468(13) 0.0454(12) 0.0494(12) -0.0002(10) 0.0225(10) -0.0004(11)
N2 0.0478(14) 0.0499(13) 0.0524(13) -0.0002(11) 0.0182(11) -0.0005(12)
N3 0.0482(14) 0.0498(13) 0.0474(12) -0.0021(10) 0.0179(11) 0.0012(12)
N4 0.0415(13) 0.0649(16) 0.0520(13) -0.0077(12) 0.0199(11) -0.0018(13)
N5 0.0560(17) 0.075(2) 0.0634(16) -0.0128(15) 0.0314(14) -0.0104(16)
N6 0.088(3) 0.075(2) 0.080(2) -0.0007(18) 0.050(2) -0.002(2)
O30 0.0785(19) 0.0678(17) 0.113(2) 0.0317(16) 0.0608(18) 0.0108(16)
O31 0.0534(13) 0.0727(16) 0.0507(12) -0.0103(11) 0.0175(10) 0.0005(12)
O32 0.0497(13) 0.0706(15) 0.0481(11) -0.0055(10) 0.0117(10) 0.0058(12)
O40 0.084(2) 0.092(2) 0.0629(15) -0.0095(14) 0.0421(15) -0.0085(17)
O41 0.0679(17) 0.0682(17) 0.0863(19) 0.0058(14) 0.0350(15) 0.0052(15)
O42 0.0644(15) 0.0675(15) 0.0593(13) -0.0074(11) 0.0262(12) -0.0113(13)
O50 0.266(9) 0.205(7) 0.097(3) -0.022(4) 0.092(4) -0.118(7)
O51 0.099(4) 0.156(6) 0.510(16) -0.174(9) 0.133(7) -0.029(4)
O52 0.105(3) 0.120(4) 0.194(5) -0.036(4) 0.061(4) -0.037(3)
F30 0.121(3) 0.0879(19) 0.130(3) -0.0262(19) 0.071(2) 0.021(2)
F31 0.0752(17) 0.0579(13) 0.121(2) 0.0262(13) 0.0293(15) -0.0053(13)
F32 0.0494(12) 0.0628(14) 0.125(2) 0.0217(14) 0.0242(13) 0.0142(12)
F40 0.148(3) 0.099(2) 0.189(4) 0.005(2) 0.132(3) -0.020(2)
F41 0.128(3) 0.0572(14) 0.134(3) 0.0000(15) 0.069(2) -0.0102(17)
F42 0.097(2) 0.135(3) 0.161(3) -0.032(3) 0.023(2) -0.063(3)
F50 0.203(5) 0.167(4) 0.117(3) -0.021(3) 0.098(3) -0.074(4)
F51 0.305(9) 0.205(6) 0.085(3) -0.025(3) 0.061(4) -0.036(6)
F52 0.197(6) 0.180(5) 0.279(8) -0.108(6) 0.154(6) -0.020(5)
S30 0.0433(4) 0.0473(4) 0.0498(4) 0.0032(3) 0.0204(3) 0.0029(3)
S40 0.0561(5) 0.0583(5) 0.0557(4) -0.0052(3) 0.0288(4) -0.0091(4)
S50 0.0819(9) 0.1137(12) 0.1258(12) -0.0370(10) 0.0559(9) -0.0203(8)
S60 0.0613(5) 0.0637(5) 0.0505(4) 0.0070(3) 0.0233(4) -0.0033(4)
C60 0.151(11) 0.123(8) 0.075(5) -0.004(5) 0.051(6) 0.007(8)
F60 0.180(4) 0.127(3) 0.138(4) -0.003(3) 0.064(4) -0.068(3)
F61 0.176(4) 0.131(4) 0.121(4) -0.040(3) 0.042(3) -0.063(3)
F62 0.184(5) 0.092(3) 0.132(4) -0.044(3) 0.073(4) -0.029(4)
O60 0.166(6) 0.088(3) 0.124(5) 0.019(3) 0.107(5) -0.002(4)
O61 0.070(3) 0.080(3) 0.049(2) -0.0049(19) 0.012(2) 0.018(3)
O62 0.077(3) 0.105(4) 0.077(3) 0.014(3) 0.014(3) 0.037(3)
F65 0.169(5) 0.123(4) 0.074(4) -0.044(3) 0.072(4) -0.056(4)
O63 0.046(4) 0.075(5) 0.048(3) 0.000(3) 0.016(3) -0.014(3)
O64 0.051(4) 0.074(5) 0.048(4) -0.003(3) 0.021(3) -0.006(4)
C61 0.065(8) 0.065(8) 0.057(7) -0.020(6) 0.033(6) -0.005(7)
F64 0.159(5) 0.091(4) 0.108(5) -0.044(4) 0.061(4) -0.079(4)
F63 0.154(6) 0.093(4) 0.106(5) -0.052(4) 0.071(4) -0.052(4)
O65 0.060(5) 0.079(5) 0.058(5) 0.017(4) 0.005(4) 0.005(4)

loop_
_atom_type_symbol
_atom_type_description
_atom_type_scat_dispersion_real
_atom_type_scat_dispersion_imag
_atom_type_scat_source
C C 0.0033 0.0016 'International Tables Vol C Tables 4.2.6.8 and 6.1.1.4'
H H 0.0000 0.0000 'International Tables Vol C Tables 4.2.6.8 and 6.1.1.4'
N N 0.0061 0.0033 'International Tables Vol C Tables 4.2.6.8 and 6.1.1.4'
O O 0.0106 0.0060 'International Tables Vol C Tables 4.2.6.8 and 6.1.1.4'
F F 0.0171 0.0103 'International Tables Vol C Tables 4.2.6.8 and 6.1.1.4'
S S 0.1246 0.1234 'International Tables Vol C Tables 4.2.6.8 and 6.1.1.4'

loop_
_geom_angle_atom_site_label_1
_geom_angle_atom_site_label_2
_geom_angle_atom_site_label_3
_geom_angle
N1 C1 C2 113.8(3)
N1 C1 H1B 108.8
C2 C1 H1B 108.8
N1 C1 H1A 108.8
C2 C1 H1A 108.8
H1B C1 H1A 107.7
C1 C2 C3 115.9(3)
C1 C2 H2B 108.3
C3 C2 H2B 108.3
C1 C2 H2A 108.3
C3 C2 H2A 108.3
H2B C2 H2A 107.4
N2 C3 C2 111.4(3)
N2 C3 H3A 109.3
C2 C3 H3A 109.3
N2 C3 H3B 109.3
C2 C3 H3B 109.3
H3A C3 H3B 108.0
N2 C4 C5 109.6(3)
N2 C4 H4B 109.7
C5 C4 H4B 109.7
N2 C4 H4A 109.7
C5 C4 H4A 109.7
H4B C4 H4A 108.2
C4 C5 C6 113.3(3)
C4 C5 H5A 108.9
C6 C5 H5A 108.9
C4 C5 H5B 108.9
C6 C5 H5B 108.9
H5A C5 H5B 107.7
N3 C6 C5 111.0(3)
N3 C6 H6A 109.4
C5 C6 H6A 109.4
N3 C6 H6B 109.4
C5 C6 H6B 109.4
H6A C6 H6B 108.0
N3 C7 C8 110.8(2)
N3 C7 H7A 109.5
C8 C7 H7A 109.5
N3 C7 H7B 109.5
C8 C7 H7B 109.5
H7A C7 H7B 108.1
C9 C8 C7 117.0(3)
C9 C8 H8B 108.0
C7 C8 H8B 108.0
C9 C8 H8A 108.0
C7 C8 H8A 108.0
H8B C8 H8A 107.3
C8 C9 N1 115.2(3)
C8 C9 H9B 108.5
N1 C9 H9B 108.5
C8 C9 H9A 108.5
N1 C9 H9A 108.5
H9B C9 H9A 107.5
N1 C10 C11 114.6(3)
N1 C10 H10B 108.6
C11 C10 H10B 108.6
N1 C10 H10A 108.6
C11 C10 H10A 108.6
H10B C10 H10A 107.6
C12 C11 C10 105.9(3)
C12 C11 H11B 110.6
C10 C11 H11B 110.6
C12 C11 H11A 110.6
C10 C11 H11A 110.6
H11B C11 H11A 108.7
C11 C12 N4 115.7(3)
C11 C12 H12A 108.4
N4 C12 H12A 108.4
C11 C12 H12B 108.4
N4 C12 H12B 108.4
H12A C12 H12B 107.4
N4 C13 C14 116.1(3)
N4 C13 H13A 108.3
C14 C13 H13A 108.3
N4 C13 H13B 108.3
C14 C13 H13B 108.3
H13A C13 H13B 107.4
C15 C14 C13 116.2(3)
C15 C14 H14A 108.2
C13 C14 H14A 108.2
C15 C14 H14B 108.2
C13 C14 H14B 108.2
H14A C14 H14B 107.4
N5 C15 C14 111.7(3)
N5 C15 H15B 109.3
C14 C15 H15B 109.3
N5 C15 H15A 109.3
C14 C15 H15A 109.3
H15B C15 H15A 107.9
N5 C16 C17 110.6(4)
N5 C16 H16B 109.5
C17 C16 H16B 109.5
N5 C16 H16A 109.5
C17 C16 H16A 109.5
H16B C16 H16A 108.1
C18 C17 C16 112.9(4)
C18 C17 H17B 109.0
C16 C17 H17B 109.0
C18 C17 H17A 109.0
C16 C17 H17A 109.0
H17B C17 H17A 107.8
N6 C18 C17 108.2(4)
N6 C18 H18B 110.1
C17 C18 H18B 110.0
N6 C18 H18A 110.1
C17 C18 H18A 110.1
H18B C18 H18A 108.4
N6 C19 C20 110.3(4)
N6 C19 H19A 109.6
C20 C19 H19A 109.6
N6 C19 H19B 109.6
C20 C19 H19B 109.6
H19A C19 H19B 108.1
C19 C20 C21 115.3(3)
C19 C20 H20A 108.4
C21 C20 H20A 108.4
C19 C20 H20B 108.4
C21 C20 H20B 108.4
H20A C20 H20B 107.5
N4 C21 C20 115.0(3)
N4 C21 H21A 108.5
C20 C21 H21A 108.5
N4 C21 H21B 108.5
C20 C21 H21B 108.5
H21A C21 H21B 107.5
F30 C30 F31 106.9(4)
F30 C30 F32 108.2(4)
F31 C30 F32 107.8(4)
F30 C30 S30 111.4(3)
F31 C30 S30 111.8(3)
F32 C30 S30 110.5(3)
F40 C40 F41 107.8(4)
F40 C40 F42 108.2(5)
F41 C40 F42 106.0(4)
F40 C40 S40 111.3(3)
F41 C40 S40 112.5(3)
F42 C40 S40 110.7(4)
F51 C50 F50 106.9(7)
F51 C50 F52 93.9(6)
F50 C50 F52 108.3(8)
F51 C50 S50 124.8(8)
F50 C50 S50 112.6(4)
F52 C50 S50 108.0(6)
C10 N1 C1 113.2(2)
C10 N1 C9 112.1(3)
C1 N1 C9 111.6(2)
C10 N1 H1C 106.5
C1 N1 H1C 106.5
C9 N1 H1C 106.5
C4 N2 C3 115.1(3)
C4 N2 H2C 108.5
C3 N2 H2C 108.5
C4 N2 H2D 108.5
C3 N2 H2D 108.5
H2C N2 H2D 107.5
C7 N3 C6 113.4(2)
C7 N3 H3C 101(3)
C6 N3 H3C 113(3)
C21 N4 C12 108.8(3)
C21 N4 C13 112.4(3)
C12 N4 C13 110.5(3)
C21 N4 H4C 108.4
C12 N4 H4C 108.4
C13 N4 H4C 108.4
C16 N5 C15 111.5(3)
C16 N5 H5C 102(3)
C15 N5 H5C 113(3)
C19 N6 C18 116.8(4)
C19 N6 H6C 108.1
C18 N6 H6C 108.1
C19 N6 H6D 108.1
C18 N6 H6D 108.1
H6C N6 H6D 107.3
O30 S30 O31 115.2(2)
O30 S30 O32 115.09(19)
O31 S30 O32 114.60(16)
O30 S30 C30 103.42(19)
O31 S30 C30 102.86(19)
O32 S30 C30 103.19(18)
O40 S40 O41 115.8(2)
O40 S40 O42 114.00(19)
O41 S40 O42 114.81(18)
O40 S40 C40 104.0(2)
O41 S40 C40 103.2(2)
O42 S40 C40 102.7(2)
O50 S50 O51 105.9(6)
O50 S50 O52 119.6(4)
O51 S50 O52 116.3(4)
O50 S50 C50 107.5(4)
O51 S50 C50 102.0(6)
O52 S50 C50 103.8(3)
O65 S60 O60 84.8(6)
O65 S60 O61 141.6(6)
O60 S60 O61 122.9(5)
O65 S60 O64 122.7(6)
O60 S60 O64 151.2(5)
O61 S60 O64 29.5(3)
O65 S60 O62 31.1(5)
O60 S60 O62 109.3(4)
O61 S60 O62 110.5(3)
O64 S60 O62 94.5(5)
O65 S60 O63 116.6(6)
O60 S60 O63 39.7(4)
O61 S60 O63 83.4(4)
O64 S60 O63 112.6(5)
O62 S60 O63 126.9(5)
O65 S60 C60 91.7(6)
O60 S60 C60 106.0(4)
O61 S60 C60 103.5(4)
O64 S60 C60 83.4(5)
O62 S60 C60 102.3(5)
O63 S60 C60 124.7(5)
O65 S60 C61 99.4(7)
O60 S60 C61 82.2(4)
O61 S60 C61 109.6(4)
O64 S60 C61 99.7(6)
O62 S60 C61 120.5(5)
O63 S60 C61 99.6(5)
C60 S60 C61 25.9(4)
F61 C60 F60 105.9(10)
F61 C60 F62 111.9(9)
F60 C60 F62 110.7(9)
F61 C60 S60 112.1(8)
F60 C60 S60 109.6(6)
F62 C60 S60 106.6(7)
F65 C61 F64 109.9(9)
F65 C61 F63 108.6(10)
F64 C61 F63 104.3(10)
F65 C61 S60 113.1(9)
F64 C61 S60 113.5(9)
F63 C61 S60 106.9(8)

loop_
_geom_bond_atom_site_label_1
_geom_bond_atom_site_label_2
_geom_bond_distance
C1 N1 1.515(4)
C1 C2 1.530(5)
C1 H1B 0.9900
C1 H1A 0.9900
C2 C3 1.532(5)
C2 H2B 0.9900
C2 H2A 0.9900
C3 N2 1.499(5)
C3 H3A 0.9900
C3 H3B 0.9900
C4 N2 1.496(4)
C4 C5 1.521(6)
C4 H4B 0.9900
C4 H4A 0.9900
C5 C6 1.538(5)
C5 H5A 0.9900
C5 H5B 0.9900
C6 N3 1.486(4)
C6 H6A 0.9900
C6 H6B 0.9900
C7 N3 1.470(4)
C7 C8 1.528(5)
C7 H7A 0.9900
C7 H7B 0.9900
C8 C9 1.510(5)
C8 H8B 0.9900
C8 H8A 0.9900
C9 N1 1.526(4)
C9 H9B 0.9900
C9 H9A 0.9900
C10 N1 1.503(4)
C10 C11 1.526(4)
C10 H10B 0.9900
C10 H10A 0.9900
C11 C12 1.503(5)
C11 H11B 0.9900
C11 H11A 0.9900
C12 N4 1.517(4)
C12 H12A 0.9900
C12 H12B 0.9900
C13 N4 1.518(5)
C13 C14 1.542(5)
C13 H13A 0.9900
C13 H13B 0.9900
C14 C15 1.527(5)
C14 H14A 0.9900
C14 H14B 0.9900
C15 N5 1.489(6)
C15 H15B 0.9900
C15 H15A 0.9900
C16 N5 1.483(5)
C16 C17 1.550(7)
C16 H16B 0.9900
C16 H16A 0.9900
C17 C18 1.525(7)
C17 H17B 0.9900
C17 H17A 0.9900
C18 N6 1.491(6)
C18 H18B 0.9900
C18 H18A 0.9900
C19 N6 1.485(6)
C19 C20 1.515(8)
C19 H19A 0.9900
C19 H19B 0.9900
C20 C21 1.530(7)
C20 H20A 0.9900
C20 H20B 0.9900
C21 N4 1.515(5)
C21 H21A 0.9900
C21 H21B 0.9900
C30 F30 1.327(5)
C30 F31 1.330(5)
C30 F32 1.346(5)
C30 S30 1.816(4)
C40 F40 1.320(6)
C40 F41 1.328(6)
C40 F42 1.334(6)
C40 S40 1.823(4)
C50 F51 1.218(7)
C50 F50 1.357(8)
C50 F52 1.366(10)
C50 S50 1.739(8)
N1 H1C 0.9300
N2 H2C 0.9200
N2 H2D 0.9200
N3 H3C 0.916(19)
N4 H4C 0.9300
N5 H5C 0.92(2)
N6 H6C 0.9200
N6 H6D 0.9200
O30 S30 1.435(3)
O31 S30 1.440(2)
O32 S30 1.444(2)
O40 S40 1.433(3)
O41 S40 1.439(3)
O42 S40 1.452(3)
O50 S50 1.317(7)
O51 S50 1.377(8)
O52 S50 1.439(5)
S60 O65 1.350(9)
S60 O60 1.390(5)
S60 O61 1.404(4)
S60 O64 1.432(8)
S60 O62 1.476(6)
S60 O63 1.496(7)
S60 C60 1.828(11)
S60 C61 1.839(11)
C60 F61 1.287(10)
C60 F60 1.311(10)
C60 F62 1.363(10)
F65 C61 1.312(11)
C61 F64 1.347(12)
C61 F63 1.375(13)

loop_
_geom_torsion_atom_site_label_1
_geom_torsion_atom_site_label_2
_geom_torsion_atom_site_label_3
_geom_torsion_atom_site_label_4
_geom_torsion
N1 C1 C2 C3 56.7(4)
C1 C2 C3 N2 54.3(4)
N2 C4 C5 C6 -67.4(4)
C4 C5 C6 N3 60.7(4)
N3 C7 C8 C9 -90.1(3)
C7 C8 C9 N1 53.8(4)
N1 C10 C11 C12 174.1(3)
C10 C11 C12 N4 168.4(3)
N4 C13 C14 C15 58.0(5)
C13 C14 C15 N5 -93.9(4)
N5 C16 C17 C18 63.4(5)
C16 C17 C18 N6 -65.6(6)
N6 C19 C20 C21 55.3(5)
C19 C20 C21 N4 59.6(5)
C11 C10 N1 C1 56.1(3)
C11 C10 N1 C9 -71.2(3)
C2 C1 N1 C10 58.3(4)
C2 C1 N1 C9 -174.1(3)
C8 C9 N1 C10 -164.3(3)
C8 C9 N1 C1 67.5(3)
C5 C4 N2 C3 153.0(3)
C2 C3 N2 C4 -169.4(3)
C8 C7 N3 C6 178.7(3)
C5 C6 N3 C7 -172.8(3)
C20 C21 N4 C12 65.4(4)
C20 C21 N4 C13 -171.9(3)
C11 C12 N4 C21 -177.9(3)
C11 C12 N4 C13 58.2(4)
C14 C13 N4 C21 56.3(4)
C14 C13 N4 C12 178.0(3)
C17 C16 N5 C15 -168.5(3)
C14 C15 N5 C16 175.4(3)
C20 C19 N6 C18 -172.0(4)
C17 C18 N6 C19 156.8(5)
F30 C30 S30 O30 -61.4(4)
F31 C30 S30 O30 179.0(3)
F32 C30 S30 O30 58.9(4)
F30 C30 S30 O31 178.3(3)
F31 C30 S30 O31 58.7(3)
F32 C30 S30 O31 -61.3(3)
F30 C30 S30 O32 58.9(3)
F31 C30 S30 O32 -60.7(3)
F32 C30 S30 O32 179.2(3)
F40 C40 S40 O40 -173.6(4)
F41 C40 S40 O40 65.2(4)
F42 C40 S40 O40 -53.2(4)
F40 C40 S40 O41 -52.3(4)
F41 C40 S40 O41 -173.5(3)
F42 C40 S40 O41 68.1(4)
F40 C40 S40 O42 67.3(4)
F41 C40 S40 O42 -53.8(4)
F42 C40 S40 O42 -172.3(4)
F51 C50 S50 O50 171.5(8)
F50 C50 S50 O50 -56.2(8)
F52 C50 S50 O50 63.3(6)
F51 C50 S50 O51 -77.4(8)
F50 C50 S50 O51 55.0(8)
F52 C50 S50 O51 174.4(6)
F51 C50 S50 O52 43.8(9)
F50 C50 S50 O52 176.1(6)
F52 C50 S50 O52 -64.4(6)
O65 S60 C60 F61 19.5(10)
O60 S60 C60 F61 -65.5(9)
O61 S60 C60 F61 164.0(8)
O64 S60 C60 F61 142.2(9)
O62 S60 C60 F61 49.0(9)
O63 S60 C60 F61 -104.8(9)
C61 S60 C60 F61 -88.9(13)
O65 S60 C60 F60 -97.9(9)
O60 S60 C60 F60 177.1(7)
O61 S60 C60 F60 46.6(8)
O64 S60 C60 F60 24.9(8)
O62 S60 C60 F60 -68.4(8)
O63 S60 C60 F60 137.8(7)
C61 S60 C60 F60 153.7(16)
O65 S60 C60 F62 142.3(8)
O60 S60 C60 F62 57.3(7)
O61 S60 C60 F62 -73.2(7)
O64 S60 C60 F62 -94.9(7)
O62 S60 C60 F62 171.8(6)
O63 S60 C60 F62 18.0(8)
C61 S60 C60 F62 33.9(11)
O65 S60 C61 F65 57.7(10)
O60 S60 C61 F65 -25.6(9)
O61 S60 C61 F65 -147.8(9)
O64 S60 C61 F65 -176.6(9)
O62 S60 C61 F65 82.2(10)
O63 S60 C61 F65 -61.5(10)
C60 S60 C61 F65 131.7(17)
O65 S60 C61 F64 -68.4(11)
O60 S60 C61 F64 -151.7(10)
O61 S60 C61 F64 86.1(10)
O64 S60 C61 F64 57.3(10)
O62 S60 C61 F64 -43.9(11)
O63 S60 C61 F64 172.4(10)
C60 S60 C61 F64 5.6(10)
O65 S60 C61 F63 177.2(9)
O60 S60 C61 F63 93.9(9)
O61 S60 C61 F63 -28.3(9)
O64 S60 C61 F63 -57.1(9)
O62 S60 C61 F63 -158.3(8)
O63 S60 C61 F63 58.0(9)
C60 S60 C61 F63 -108.8(14)
